data_4320896
loop_
_publ_author_name
'Chongying Xu'
'Thomas H. Baum'
'Ilia Guzei'
'Arnold L. Rheingold'

_publ_contact_author
;
     Dr. Thomas H. Baum
     Advanced Technology Materials Inc.
     7 Commerce Drive
     Danbury, CT 06810
     USA
;
_publ_section_title
;
 Synthesis and Characterization of (hfac)In(CH3)2: A Volatile Compound
 Useful for CVD of Indium and Indium-Containing Materials
;
_journal_name_full 'Inorganic Chemistry'
_journal_page_first 2008
_journal_page_last 2010
_journal_paper_doi 10.1021/ic990266a
_journal_volume 39
_journal_year 2000
_chemical_formula_sum 'C7 H7 F6 In O2'
_chemical_formula_weight 351.95
_chemical_name_systematic
; 
 ? 
;
_space_group_IT_number 88
_symmetry_cell_setting tetragonal
_symmetry_space_group_name_Hall '-I 4ad'
_symmetry_space_group_name_H-M 'I 41/a :2'
_atom_sites_solution_hydrogens geom
_atom_sites_solution_primary direct
_atom_sites_solution_secondary difmap
_audit_creation_method SHELXL
_cell_angle_alpha 90.00
_cell_angle_beta 90.00
_cell_angle_gamma 90.00
_cell_formula_units_Z 16
_cell_length_a 20.2201(2)
_cell_length_b 20.2201(2)
_cell_length_c 11.72720(10)
_cell_measurement_temperature 223(2)
_cell_volume 4794.69(8)
_computing_cell_refinement Siemens/SAINT
_computing_data_collection Siemens/SMART
_computing_data_reduction Siemens/SAINT
_computing_molecular_graphics XP-5.03
_computing_publication_material XCIF
_computing_structure_refinement 'SHELXL-5.03 (Sheldrick, 1994)'
_computing_structure_solution 'SHELXS-5.03 (Sheldrick, 1994)'
_diffrn_ambient_temperature 223(2)
_diffrn_measurement_device 'Siemens P4/CCD'
_diffrn_measurement_method 'omega, phi'
_diffrn_radiation_monochromator graphite
_diffrn_radiation_source 'fine-focus sealed tube'
_diffrn_radiation_type MoK\a
_diffrn_radiation_wavelength 0.71073
_diffrn_reflns_av_R_equivalents 0.0314
_diffrn_reflns_av_sigmaI/netI 0.0363
_diffrn_reflns_limit_h_max 26
_diffrn_reflns_limit_h_min -25
_diffrn_reflns_limit_k_max 24
_diffrn_reflns_limit_k_min -25
_diffrn_reflns_limit_l_max 15
_diffrn_reflns_limit_l_min -12
_diffrn_reflns_number 8076
_diffrn_reflns_theta_max 28.00
_diffrn_reflns_theta_min 2.01
_exptl_absorpt_coefficient_mu 2.032
_exptl_crystal_colour colorless
_exptl_crystal_density_diffrn 1.950
_exptl_crystal_description block
_exptl_crystal_F_000 2688
_exptl_crystal_size_max 0.40
_exptl_crystal_size_mid 0.40
_exptl_crystal_size_min 0.40
_refine_diff_density_max 0.777
_refine_diff_density_min -0.689
_refine_diff_density_rms 0.093
_refine_ls_extinction_method none
_refine_ls_goodness_of_fit_all 1.022
_refine_ls_goodness_of_fit_obs 1.057
_refine_ls_hydrogen_treatment 'idealized contributions'
_refine_ls_matrix_type full
_refine_ls_number_parameters 201
_refine_ls_number_reflns 2718
_refine_ls_number_restraints 0
_refine_ls_restrained_S_all 1.164
_refine_ls_restrained_S_obs 1.057
_refine_ls_R_factor_all 0.0386
_refine_ls_R_factor_obs 0.0301
_refine_ls_shift/esd_max 0.048
_refine_ls_shift/esd_mean 0.008
_refine_ls_structure_factor_coef Fsqd
_refine_ls_weighting_details 'w=1/[\s^2^(Fo^2^)+(0.0482P)^2^+3.5467P] where P=(Fo^2^+2Fc^2^)/3'
_refine_ls_weighting_scheme calc
_refine_ls_wR_factor_all 0.0914
_refine_ls_wR_factor_obs 0.0762
_reflns_number_observed 2329
_reflns_number_total 2729
_reflns_observed_criterion >2sigma(I)
_cod_data_source_file ic990266a.cif
_cod_data_source_block atm11
_cod_depositor_comments
;
The following automatic conversions were performed:

'_refine_ls_weighting_scheme' value 'calc
w=1/[\s^2^(Fo^2^)+(0.0482P)^2^+3.5467P] where P=(Fo^2^+2Fc^2^)/3' was
changed to 'calc'. New tag '_refine_ls_weighting_details' was
created. The value of the new tag was set to
'w=1/[\s^2^(Fo^2^)+(0.0482P)^2^+3.5467P] where P=(Fo^2^+2Fc^2^)/3'.

Automatic conversion script
Id: cif_fix_values 3143 2015-03-26 13:38:13Z robertas 
;
_cod_original_sg_symbol_H-M 'I 41/a'
_cod_database_code 4320896

loop_
_symmetry_equiv_pos_as_xyz
'x, y, z'
'-x+1/2, -y, z+1/2'
'-y+3/4, x+1/4, z+1/4'
'y+3/4, -x+3/4, z+3/4'
'x+1/2, y+1/2, z+1/2'
'-x+1, -y+1/2, z+1'
'-y+5/4, x+3/4, z+3/4'
'y+5/4, -x+5/4, z+5/4'
'-x, -y, -z'
'x-1/2, y, -z-1/2'
'y-3/4, -x-1/4, -z-1/4'
'-y-3/4, x-3/4, -z-3/4'
'-x+1/2, -y+1/2, -z+1/2'
'x, y+1/2, -z'
'y-1/4, -x+1/4, -z+1/4'
'-y-1/4, x-1/4, -z-1/4'

loop_
_atom_site_aniso_label
_atom_site_aniso_U_11
_atom_site_aniso_U_22
_atom_site_aniso_U_33
_atom_site_aniso_U_23
_atom_site_aniso_U_13
_atom_site_aniso_U_12
In 0.03369(13) 0.02766(12) 0.04263(15) 0.00120(7) -0.00222(7) -0.00160(7)
F1 0.056(3) 0.389(19) 0.079(4) 0.023(11) 0.029(3) -0.007(8)
F2 0.187(8) 0.097(4) 0.059(3) 0.023(3) 0.019(4) -0.025(4)
F3 0.174(9) 0.093(3) 0.044(3) -0.013(3) 0.032(4) -0.032(4)
F1' 0.195(27) 0.147(14) 0.072(10) -0.025(10) 0.079(15) -0.123(18)
F2' 0.081(9) 0.378(44) 0.055(11) 0.089(20) -0.019(7) -0.014(20)
F3' 0.204(19) 0.113(10) 0.123(13) 0.024(9) 0.125(15) 0.051(11)
F4 0.091(3) 0.034(2) 0.143(5) 0.015(2) -0.019(3) -0.004(2)
F5 0.097(3) 0.059(3) 0.077(4) -0.025(3) 0.044(3) -0.041(2)
F6 0.098(4) 0.069(4) 0.061(3) -0.027(2) 0.002(3) -0.039(3)
F4' 0.386(40) 0.073(12) 0.070(8) -0.005(7) 0.032(18) -0.137(20)
F5' 0.124(12) 0.192(17) 0.230(21) -0.070(17) 0.051(13) -0.105(12)
F6' 0.254(30) 0.060(10) 0.136(22) -0.058(13) 0.135(20) -0.069(17)
O1 0.067(2) 0.0464(13) 0.0444(13) 0.0018(10) 0.0089(11) -0.0151(11)
O2 0.0493(12) 0.0320(10) 0.0418(11) -0.0046(8) 0.0048(9) -0.0084(8)
C1 0.104(4) 0.084(3) 0.046(2) -0.007(2) 0.025(2) -0.030(3)
C2 0.054(2) 0.049(2) 0.037(2) 0.0023(13) 0.0061(13) -0.0031(15)
C3 0.056(2) 0.045(2) 0.043(2) -0.0081(13) 0.0089(14) -0.0055(14)
C4 0.0395(15) 0.0342(14) 0.046(2) -0.0057(12) 0.0017(12) -0.0048(11)
C5 0.075(3) 0.049(2) 0.058(2) -0.020(2) 0.017(2) -0.019(2)
C6 0.040(2) 0.054(2) 0.059(2) 0.005(2) -0.0081(14) 0.0031(14)
C7 0.045(2) 0.051(2) 0.069(2) 0.016(2) -0.007(2) 0.0074(14)

loop_
_atom_site_label
_atom_site_type_symbol
_atom_site_fract_x
_atom_site_fract_y
_atom_site_fract_z
_atom_site_U_iso_or_equiv
_atom_site_thermal_displace_type
_atom_site_occupancy
_atom_site_calc_flag
_atom_site_refinement_flags
_atom_site_disorder_group
In In 0.943045(9) 0.435206(9) 0.08673(2) 0.03466(10) Uani 1 d . .
F1 F 0.8232(3) 0.4886(10) 0.4558(7) 0.175(6) Uani 0.70 d P 1
F2 F 0.9077(5) 0.4298(3) 0.5039(5) 0.114(2) Uani 0.70 d P 1
F3 F 0.9105(5) 0.5295(4) 0.5350(6) 0.104(3) Uani 0.70 d P 1
F1' F 0.8412(15) 0.4459(11) 0.4625(18) 0.138(12) Uani 0.30 d P 2
F2' F 0.9166(9) 0.4937(23) 0.5358(16) 0.171(15) Uani 0.30 d P 2
F3' F 0.8434(14) 0.5491(7) 0.4723(18) 0.147(9) Uani 0.30 d P 2
F4 F 0.9611(2) 0.6854(2) 0.1604(6) 0.0892(14) Uani 0.70 d P 1
F5 F 1.0596(3) 0.6488(3) 0.1336(6) 0.078(2) Uani 0.70 d P 1
F6 F 1.0274(4) 0.6695(5) 0.3018(8) 0.076(2) Uani 0.70 d P 1
F4' F 1.0216(17) 0.6641(9) 0.1054(15) 0.176(14) Uani 0.30 d P 2
F5' F 1.0841(8) 0.6268(10) 0.2296(23) 0.182(8) Uani 0.30 d P 2
F6' F 1.0014(14) 0.6808(13) 0.2838(21) 0.150(13) Uani 0.30 d P 2
O1 O 0.90630(13) 0.44949(12) 0.2717(2) 0.0526(6) Uani 1 d . .
O2 O 0.98594(11) 0.53897(10) 0.1203(2) 0.0411(5) Uani 1 d . .
C1 C 0.8838(3) 0.4894(2) 0.4574(4) 0.0781(14) Uani 1 d . .
C2 C 0.9160(2) 0.4975(2) 0.3360(3) 0.0469(7) Uani 1 d . .
C3 C 0.9506(2) 0.5567(2) 0.3156(3) 0.0481(7) Uani 1 d . .
H3A H 0.9539(2) 0.5874(2) 0.3755(3) 0.058 Uiso 1 calc R .
C4 C 0.98051(14) 0.57272(14) 0.2114(3) 0.0398(6) Uani 1 d . .
C5 C 1.0093(2) 0.6443(2) 0.2024(3) 0.0606(10) Uani 1 d . .
C6 C 0.8531(2) 0.4618(2) 0.0016(3) 0.0512(8) Uani 1 d . .
H6A H 0.8368(2) 0.5033(2) 0.0321(3) 0.077 Uiso 1 calc R .
H6B H 0.8203(2) 0.4274(2) 0.0136(3) 0.077 Uiso 1 calc R .
H6C H 0.8615(2) 0.4666(2) -0.0794(3) 0.077 Uiso 1 calc R .
C7 C 1.0293(2) 0.3798(2) 0.1311(4) 0.0549(8) Uani 1 d . .
H7A H 1.0531(2) 0.4027(2) 0.1911(4) 0.082 Uiso 1 calc R .
H7B H 1.0575(2) 0.3754(2) 0.0647(4) 0.082 Uiso 1 calc R .
H7C H 1.0163(2) 0.3363(2) 0.1576(4) 0.082 Uiso 1 calc R .

loop_
_atom_type_symbol
_atom_type_description
_atom_type_scat_dispersion_real
_atom_type_scat_dispersion_imag
_atom_type_scat_source
C C 0.0033 0.0016 'International Tables Vol C Tables 4.2.6.8 and 6.1.1.4'
H H 0.0000 0.0000 'International Tables Vol C Tables 4.2.6.8 and 6.1.1.4'
O O 0.0106 0.0060 'International Tables Vol C Tables 4.2.6.8 and 6.1.1.4'
F F 0.0171 0.0103 'International Tables Vol C Tables 4.2.6.8 and 6.1.1.4'
In In -0.7276 1.3100 'International Tables Vol C Tables 4.2.6.8 and 6.1.1.4'

loop_
_geom_angle_atom_site_label_1
_geom_angle_atom_site_label_2
_geom_angle_atom_site_label_3
_geom_angle
_geom_angle_site_symmetry_1
_geom_angle_site_symmetry_3
_geom_angle_publ_flag
C7 In C6 159.6(2) . . ?
C7 In O2 97.37(12) . . ?
C6 In O2 99.85(11) . . ?
C7 In O1 95.71(13) . . ?
C6 In O1 97.64(12) . . ?
O2 In O1 81.18(8) . . ?
C2 O1 In 128.0(2) . . ?
C4 O2 In 126.8(2) . . ?
F2' C1 F1' 115.1(17) . . ?
F1 C1 F3 115.0(8) . . ?
F1 C1 F2 109.8(8) . . ?
F3 C1 F2 96.7(6) . . ?
F2' C1 F3' 99.4(19) . . ?
F1' C1 F3' 101.1(15) . . ?
F2' C1 C2 118.8(10) . . ?
F1 C1 C2 113.6(6) . . ?
F1' C1 C2 114.1(9) . . ?
F3 C1 C2 112.6(5) . . ?
F2 C1 C2 107.3(4) . . ?
F3' C1 C2 104.6(6) . . ?
O1 C2 C3 129.7(3) . . ?
O1 C2 C1 113.6(3) . . ?
C3 C2 C1 116.7(3) . . ?
C4 C3 C2 124.1(3) . . ?
O2 C4 C3 130.2(3) . . ?
O2 C4 C5 114.0(3) . . ?
C3 C4 C5 115.7(3) . . ?
F6' C5 F4' 123.6(16) . . ?
F5 C5 F6 107.6(6) . . ?
F5 C5 F4 106.9(5) . . ?
F6 C5 F4 106.2(6) . . ?
F6' C5 C4 117.4(12) . . ?
F4' C5 C4 116.0(8) . . ?
F5 C5 C4 113.5(4) . . ?
F6 C5 C4 113.6(6) . . ?
F4 C5 C4 108.7(3) . . ?
F6' C5 F5' 95.9(15) . . ?
F4' C5 F5' 93.8(16) . . ?
C4 C5 F5' 97.7(7) . . ?

loop_
_geom_bond_atom_site_label_1
_geom_bond_atom_site_label_2
_geom_bond_distance
_geom_bond_site_symmetry_2
_geom_bond_publ_flag
In C7 2.136(3) . ?
In C6 2.143(3) . ?
In O2 2.304(2) . ?
In O1 2.310(2) . ?
F1 C1 1.225(9) . ?
F2 C1 1.408(8) . ?
F3 C1 1.333(8) . ?
F1' C1 1.231(14) . ?
F2' C1 1.14(2) . ?
F3' C1 1.470(15) . ?
F4 C5 1.373(6) . ?
F5 C5 1.302(7) . ?
F6 C5 1.323(8) . ?
F4' C5 1.23(2) . ?
F5' C5 1.58(2) . ?
F6' C5 1.22(2) . ?
O1 C2 1.246(4) . ?
O2 C4 1.273(4) . ?
C1 C2 1.574(5) . ?
C2 C3 1.406(5) . ?
C3 C4 1.401(4) . ?
C4 C5 1.563(4) . ?
